data_4077805
loop_
_publ_author_name
'Morton, Colin'
'Munslow, Ian J.'
'Sanders, Christopher J.'
'Alcock, Nathaniel W.'
'Scott, Peter'

_publ_section_title
;
 Triamidoamine Chemistry of Zirconium
;
_journal_issue 22
_journal_name_full Organometallics
_journal_page_first 4608
_journal_paper_doi 10.1021/om990347e
_journal_volume 18
_journal_year 1999
_chemical_formula_sum 'C26.5 H56 N4 Si3 Zr'
_chemical_formula_weight 606.24
_chemical_name_systematic
; 
 ? 
;
_space_group_IT_number 2
_symmetry_cell_setting triclinic
_symmetry_space_group_name_Hall '-P 1'
_symmetry_space_group_name_H-M 'P -1'
_atom_sites_solution_hydrogens geom
_atom_sites_solution_primary direct
_atom_sites_solution_secondary difmap
_audit_creation_method SHELXL-97
_cell_angle_alpha 60.3260(10)
_cell_angle_beta 67.9120(10)
_cell_angle_gamma 86.0950(10)
_cell_formula_units_Z 2
_cell_length_a 12.8111(2)
_cell_length_b 13.2448(2)
_cell_length_c 13.2748(2)
_cell_measurement_temperature 180(2)
_cell_measurement_theta_max 22.50
_cell_measurement_theta_min 1.73
_cell_volume 1793.84(5)
_computing_structure_refinement 'SHELXL-97 (Sheldrick, 1997)'
_computing_structure_solution 'SHELXS-97 (Sheldrick, 1990)'
_diffrn_ambient_temperature 180(2)
_diffrn_measured_fraction_theta_full 0.991
_diffrn_measured_fraction_theta_max 0.991
_diffrn_radiation_monochromator graphite
_diffrn_radiation_source 'fine-focus sealed tube'
_diffrn_radiation_type MoK\a
_diffrn_radiation_wavelength 0.71073
_diffrn_reflns_av_R_equivalents 0.0201
_diffrn_reflns_av_sigmaI/netI 0.0311
_diffrn_reflns_limit_h_max 12
_diffrn_reflns_limit_h_min -13
_diffrn_reflns_limit_k_max 14
_diffrn_reflns_limit_k_min -13
_diffrn_reflns_limit_l_max 14
_diffrn_reflns_limit_l_min -14
_diffrn_reflns_number 7279
_diffrn_reflns_theta_full 22.50
_diffrn_reflns_theta_max 22.50
_diffrn_reflns_theta_min 1.73
_exptl_absorpt_coefficient_mu 0.426
_exptl_absorpt_correction_T_max 0.928
_exptl_absorpt_correction_T_min 0.707
_exptl_absorpt_correction_type Sadabs
_exptl_crystal_colour Colourless
_exptl_crystal_density_diffrn 1.122
_exptl_crystal_density_method 'not measured'
_exptl_crystal_description Block
_exptl_crystal_F_000 650
_exptl_crystal_size_max 0.4
_exptl_crystal_size_mid 0.3
_exptl_crystal_size_min 0.2
_refine_diff_density_max 0.737
_refine_diff_density_min -0.749
_refine_diff_density_rms 0.072
_refine_ls_extinction_method none
_refine_ls_goodness_of_fit_ref 1.049
_refine_ls_hydrogen_treatment mixed
_refine_ls_matrix_type full
_refine_ls_number_parameters 328
_refine_ls_number_reflns 4654
_refine_ls_number_restraints 0
_refine_ls_restrained_S_all 1.049
_refine_ls_R_factor_all 0.0670
_refine_ls_R_factor_gt 0.0527
_refine_ls_shift/su_max 0.167
_refine_ls_shift/su_mean 0.010
_refine_ls_structure_factor_coef Fsqd
_refine_ls_weighting_details 'calc w=1/[\s^2^(Fo^2^)+(0.0549P)^2^+5.2362P] where P=(Fo^2^+2Fc^2^)/3'
_refine_ls_weighting_scheme calc
_refine_ls_wR_factor_gt 0.1225
_refine_ls_wR_factor_ref 0.1377
_reflns_number_gt 3918
_reflns_number_total 4654
_reflns_threshold_expression >2sigma(I)
_cod_data_source_file om990347e.cif
_cod_data_source_block 'zrmetm_compound_4_in_Scott_and_co-workers_Triamidoamine chemistry....'
_cod_depositor_comments
;
The following automatic conversions were performed:

'_symmetry_cell_setting' value 'Triclinic' changed to 'triclinic'
according to /home/saulius/struct/CIF-dictionaries/cif_core.dic
dictionary named 'cif_core.dic' version 2.4.2 from 2011-04-26.

Automatic conversion script
Id: cif_fix_values 1715 2011-07-08 13:25:40Z adriana 
;
_cod_original_sg_symbol_H-M P-1
_cod_original_formula_sum 'C26.50 H56 N4 Si3 Zr'
_cod_database_code 4077805

loop_
_symmetry_equiv_pos_as_xyz
'x, y, z'
'-x, -y, -z'

loop_
_atom_site_label
_atom_site_type_symbol
_atom_site_fract_x
_atom_site_fract_y
_atom_site_fract_z
_atom_site_U_iso_or_equiv
_atom_site_adp_type
_atom_site_occupancy
_atom_site_symmetry_multiplicity
_atom_site_calc_flag
_atom_site_refinement_flags
Zr1 Zr 0.81422(4) 0.81106(5) 0.41384(5) 0.0451(2) Uani 1 1 d .
N1 N 0.8502(4) 0.6915(4) 0.5681(4) 0.0494(11) Uani 1 1 d .
N2 N 0.8740(4) 0.9834(4) 0.3429(5) 0.0617(13) Uani 1 1 d .
N3 N 0.8575(5) 0.7652(4) 0.2779(4) 0.0647(15) Uani 1 1 d .
N4 N 1.0183(3) 0.8321(3) 0.3304(4) 0.0375(10) Uani 1 1 d .
Si1 Si 0.74718(12) 0.60833(12) 0.71738(12) 0.0383(3) Uani 1 1 d .
Si2 Si 0.75952(13) 1.05945(12) 0.35790(13) 0.0417(4) Uani 1 1 d .
Si3 Si 0.75355(12) 0.71056(12) 0.25895(12) 0.0399(4) Uani 1 1 d .
C1 C 1.0490(5) 0.7367(7) 0.4274(6) 0.096(3) Uani 1 1 d .
H1A H 1.0722 0.6771 0.4021 0.115 Uiso 1 1 calc R
H1B H 1.1170 0.7683 0.4271 0.115 Uiso 1 1 calc R
C001 C 0.5000 1.0000 0.0000 0.242(14) Uani 1 2 d S
C2 C 0.9699(6) 0.6800(9) 0.5491(6) 0.126(4) Uani 1 1 d .
H2A H 0.9895 0.7091 0.5965 0.152 Uiso 1 1 calc R
H2B H 0.9769 0.5953 0.5874 0.152 Uiso 1 1 calc R
C002 C 0.449(2) 0.915(2) 0.102(3) 0.42(3) Uani 1 1 d .
C3 C 1.0627(6) 0.9436(6) 0.3047(10) 0.115(4) Uani 1 1 d .
H3A H 1.0835 0.9284 0.3752 0.138 Uiso 1 1 calc R
H3B H 1.1339 0.9752 0.2277 0.138 Uiso 1 1 calc R
C003 C 0.4059(16) 0.8132(19) 0.186(2) 0.310(14) Uani 1 1 d .
C4 C 0.9951(7) 1.0286(6) 0.2885(10) 0.112(3) Uani 1 1 d .
H4A H 1.0187 1.0851 0.1970 0.134 Uiso 1 1 calc R
H4B H 1.0062 1.0719 0.3276 0.134 Uiso 1 1 calc R
C5 C 1.0555(6) 0.8261(10) 0.2167(8) 0.111(3) Uani 1 1 d .
H5A H 1.0835 0.9071 0.1437 0.133 Uiso 1 1 calc R
H5B H 1.1211 0.7820 0.2135 0.133 Uiso 1 1 calc R
C6 C 0.9768(8) 0.7754(10) 0.2010(9) 0.137(4) Uani 1 1 d .
H6A H 0.9941 0.6957 0.2187 0.165 Uiso 1 1 calc R
H6B H 0.9875 0.8217 0.1112 0.165 Uiso 1 1 calc R
C7 C 0.6069(5) 0.6120(5) 0.7033(6) 0.0594(15) Uani 1 1 d .
H7A H 0.5940 0.6937 0.6600 0.089 Uiso 1 1 calc R
H7B H 0.5459 0.5691 0.7878 0.089 Uiso 1 1 calc R
H7C H 0.6072 0.5751 0.6549 0.089 Uiso 1 1 calc R
C8 C 0.7696(6) 0.4506(5) 0.7904(6) 0.0630(17) Uani 1 1 d .
H8A H 0.8417 0.4442 0.8015 0.095 Uiso 1 1 calc R
H8B H 0.7722 0.4209 0.7351 0.095 Uiso 1 1 calc R
H8C H 0.7067 0.4043 0.8726 0.095 Uiso 1 1 calc R
C9 C 0.7415(5) 0.6645(4) 0.8254(5) 0.0452(13) Uani 1 1 d .
C10 C 0.7317(6) 0.7970(5) 0.7626(6) 0.0657(17) Uani 1 1 d .
H10A H 0.7321 0.8262 0.8174 0.099 Uiso 1 1 calc R
H10B H 0.6606 0.8089 0.7494 0.099 Uiso 1 1 calc R
H10C H 0.7964 0.8398 0.6811 0.099 Uiso 1 1 calc R
C11 C 0.6366(6) 0.6002(6) 0.9506(5) 0.076(2) Uani 1 1 d .
H11A H 0.6360 0.6287 1.0062 0.113 Uiso 1 1 calc R
H11B H 0.6397 0.5156 0.9915 0.113 Uiso 1 1 calc R
H11C H 0.5672 0.6153 0.9337 0.113 Uiso 1 1 calc R
C12 C 0.8488(6) 0.6460(6) 0.8543(7) 0.077(2) Uani 1 1 d .
H12A H 0.8446 0.6771 0.9089 0.115 Uiso 1 1 calc R
H12B H 0.9162 0.6873 0.7753 0.115 Uiso 1 1 calc R
H12C H 0.8540 0.5619 0.8972 0.115 Uiso 1 1 calc R
C13 C 0.7622(7) 1.1391(6) 0.4408(7) 0.079(2) Uani 1 1 d .
H13A H 0.6948 1.1787 0.4510 0.118 Uiso 1 1 calc R
H13B H 0.8310 1.1975 0.3907 0.118 Uiso 1 1 calc R
H13C H 0.7623 1.0828 0.5239 0.118 Uiso 1 1 calc R
C14 C 0.6492(8) 0.9315(7) 0.4537(6) 0.113(3) Uani 1 1 d .
H14A H 0.5945 0.9342 0.4162 0.136 Uiso 1 1 calc R
H14B H 0.6094 0.9104 0.5430 0.136 Uiso 1 1 calc R
C15 C 0.7545(5) 1.1684(4) 0.1989(5) 0.0473(13) Uani 1 1 d .
C16 C 0.7576(6) 1.1040(5) 0.1283(5) 0.0702(18) Uani 1 1 d .
H16A H 0.7597 1.1608 0.0442 0.105 Uiso 1 1 calc R
H16B H 0.6894 1.0452 0.1757 0.105 Uiso 1 1 calc R
H16C H 0.8256 1.0651 0.1199 0.105 Uiso 1 1 calc R
C17 C 0.6461(6) 1.2249(6) 0.2171(6) 0.076(2) Uani 1 1 d .
H17A H 0.6468 1.2844 0.1346 0.114 Uiso 1 1 calc R
H17B H 0.6423 1.2620 0.2663 0.114 Uiso 1 1 calc R
H17C H 0.5795 1.1645 0.2623 0.114 Uiso 1 1 calc R
C18 C 0.8572(6) 1.2664(5) 0.1174(6) 0.0742(19) Uani 1 1 d .
H18A H 0.8519 1.3222 0.0369 0.111 Uiso 1 1 calc R
H18B H 0.9277 1.2322 0.1017 0.111 Uiso 1 1 calc R
H18C H 0.8577 1.3074 0.1617 0.111 Uiso 1 1 calc R
C19 C 0.7704(6) 0.7960(5) 0.0901(5) 0.0611(16) Uani 1 1 d .
H19A H 0.8447 0.7895 0.0365 0.092 Uiso 1 1 calc R
H19B H 0.7655 0.8788 0.0649 0.092 Uiso 1 1 calc R
H19C H 0.7099 0.7646 0.0806 0.092 Uiso 1 1 calc R
C20 C 0.6159(8) 0.7310(7) 0.3587(7) 0.122(4) Uani 1 1 d .
H20A H 0.5987 0.8098 0.3107 0.182 Uiso 1 1 calc R
H20B H 0.6216 0.7218 0.4343 0.182 Uiso 1 1 calc R
H20C H 0.5549 0.6721 0.3837 0.182 Uiso 1 1 calc R
C21 C 0.7514(5) 0.5487(4) 0.3113(5) 0.0452(13) Uani 1 1 d .
C22 C 0.7431(6) 0.4789(5) 0.4475(6) 0.0668(18) Uani 1 1 d .
H22A H 0.7443 0.3956 0.4736 0.100 Uiso 1 1 calc R
H22B H 0.6719 0.4880 0.5033 0.100 Uiso 1 1 calc R
H22C H 0.8078 0.5085 0.4528 0.100 Uiso 1 1 calc R
C23 C 0.6472(6) 0.5030(6) 0.3071(7) 0.077(2) Uani 1 1 d .
H23A H 0.6439 0.4182 0.3397 0.116 Uiso 1 1 calc R
H23B H 0.6532 0.5431 0.2198 0.116 Uiso 1 1 calc R
H23C H 0.5779 0.5183 0.3592 0.116 Uiso 1 1 calc R
C24 C 0.8584(6) 0.5268(6) 0.2264(7) 0.078(2) Uani 1 1 d .
H24A H 0.8532 0.4430 0.2540 0.118 Uiso 1 1 calc R
H24B H 0.9256 0.5510 0.2321 0.118 Uiso 1 1 calc R
H24C H 0.8650 0.5723 0.1389 0.118 Uiso 1 1 calc R

loop_
_atom_site_aniso_label
_atom_site_aniso_U_11
_atom_site_aniso_U_22
_atom_site_aniso_U_33
_atom_site_aniso_U_23
_atom_site_aniso_U_13
_atom_site_aniso_U_12
Zr1 0.0285(3) 0.0500(3) 0.0399(3) -0.0124(3) -0.0112(2) 0.0024(2)
N1 0.046(3) 0.051(3) 0.029(2) -0.007(2) -0.012(2) 0.010(2)
N2 0.071(3) 0.043(3) 0.067(3) -0.026(3) -0.028(3) 0.020(2)
N3 0.078(4) 0.068(3) 0.043(3) -0.026(3) -0.017(3) -0.026(3)
N4 0.031(2) 0.037(2) 0.036(2) -0.0156(19) -0.0096(18) 0.0031(18)
Si1 0.0436(8) 0.0345(8) 0.0292(7) -0.0100(6) -0.0154(6) 0.0035(6)
Si2 0.0532(9) 0.0323(8) 0.0382(8) -0.0176(7) -0.0173(7) 0.0071(6)
Si3 0.0517(9) 0.0355(8) 0.0303(7) -0.0153(6) -0.0149(7) 0.0013(6)
C1 0.039(4) 0.112(6) 0.064(5) 0.002(4) -0.016(3) 0.018(4)
C001 0.18(2) 0.15(2) 0.23(3) 0.021(18) -0.08(2) 0.000(17)
C2 0.057(5) 0.168(9) 0.046(4) 0.012(5) -0.012(4) 0.032(5)
C002 0.19(2) 0.30(4) 0.38(4) 0.11(3) -0.12(3) 0.00(2)
C3 0.046(4) 0.066(5) 0.218(11) -0.079(6) -0.024(5) -0.002(4)
C003 0.164(16) 0.22(2) 0.34(3) 0.022(19) -0.123(18) -0.043(14)
C4 0.079(6) 0.056(5) 0.176(9) -0.056(6) -0.031(6) 0.003(4)
C5 0.053(4) 0.235(11) 0.097(6) -0.128(7) -0.021(4) 0.027(5)
C6 0.110(7) 0.215(11) 0.114(7) -0.129(8) 0.007(6) -0.062(7)
C7 0.065(4) 0.069(4) 0.056(4) -0.034(3) -0.032(3) 0.013(3)
C8 0.089(5) 0.042(3) 0.052(4) -0.017(3) -0.033(3) 0.019(3)
C9 0.061(3) 0.039(3) 0.034(3) -0.014(2) -0.021(3) -0.004(3)
C10 0.094(5) 0.050(4) 0.057(4) -0.028(3) -0.032(4) 0.007(3)
C11 0.092(5) 0.077(5) 0.040(3) -0.028(3) -0.005(3) -0.023(4)
C12 0.094(5) 0.078(5) 0.087(5) -0.044(4) -0.060(4) 0.009(4)
C13 0.133(7) 0.060(4) 0.080(5) -0.047(4) -0.064(5) 0.032(4)
C14 0.137(7) 0.103(6) 0.045(4) 0.008(4) -0.032(4) -0.068(6)
C15 0.057(3) 0.036(3) 0.035(3) -0.013(2) -0.011(3) 0.003(2)
C16 0.107(5) 0.062(4) 0.042(3) -0.025(3) -0.032(4) 0.009(4)
C17 0.079(5) 0.074(4) 0.052(4) -0.016(3) -0.029(4) 0.031(4)
C18 0.089(5) 0.042(3) 0.052(4) -0.006(3) -0.011(3) -0.010(3)
C19 0.083(4) 0.049(3) 0.039(3) -0.015(3) -0.022(3) 0.005(3)
C20 0.162(9) 0.074(5) 0.057(5) -0.023(4) 0.005(5) 0.052(5)
C21 0.057(3) 0.036(3) 0.044(3) -0.017(2) -0.025(3) 0.005(2)
C22 0.104(5) 0.040(3) 0.058(4) -0.016(3) -0.046(4) 0.010(3)
C23 0.100(5) 0.059(4) 0.085(5) -0.031(4) -0.053(4) -0.009(4)
C24 0.089(5) 0.067(4) 0.079(5) -0.043(4) -0.029(4) 0.029(4)

loop_
_atom_type_symbol
_atom_type_description
_atom_type_scat_dispersion_real
_atom_type_scat_dispersion_imag
_atom_type_scat_source
C C 0.0033 0.0016 'International Tables Vol C Tables 4.2.6.8 and 6.1.1.4'
H H 0.0000 0.0000 'International Tables Vol C Tables 4.2.6.8 and 6.1.1.4'
N N 0.0061 0.0033 'International Tables Vol C Tables 4.2.6.8 and 6.1.1.4'
Si Si 0.0817 0.0704 'International Tables Vol C Tables 4.2.6.8 and 6.1.1.4'
Zr Zr -2.9673 0.5597 'International Tables Vol C Tables 4.2.6.8 and 6.1.1.4'

loop_
_geom_angle_atom_site_label_1
_geom_angle_atom_site_label_2
_geom_angle_atom_site_label_3
_geom_angle
_geom_angle_site_symmetry_3
_geom_angle_publ_flag
N3 Zr1 N2 113.37(19) . y
N3 Zr1 N1 112.7(2) . y
N2 Zr1 N1 113.7(2) . y
N3 Zr1 N4 75.17(17) . y
N2 Zr1 N4 72.64(17) . y
N1 Zr1 N4 76.13(15) . y
N3 Zr1 C14 123.8(2) . y
N2 Zr1 C14 67.8(2) . y
N1 Zr1 C14 117.1(2) . y
N4 Zr1 C14 140.34(18) . y
N3 Zr1 Si2 121.26(15) . y
N2 Zr1 Si2 32.00(14) . y
N1 Zr1 Si2 124.43(13) . y
N4 Zr1 Si2 104.58(10) . y
C14 Zr1 Si2 36.15(15) . y
C2 N1 Si1 118.4(4) . ?
C2 N1 Zr1 118.2(3) . ?
Si1 N1 Zr1 123.3(2) . ?
C4 N2 Si2 128.0(4) . ?
C4 N2 Zr1 123.2(4) . ?
Si2 N2 Zr1 108.7(3) . ?
C6 N3 Si3 120.1(4) . ?
C6 N3 Zr1 119.8(4) . ?
Si3 N3 Zr1 120.0(3) . ?
C5 N4 C3 111.4(6) . ?
C5 N4 C1 112.3(6) . ?
C3 N4 C1 109.8(6) . ?
C5 N4 Zr1 107.5(3) . ?
C3 N4 Zr1 108.8(3) . ?
C1 N4 Zr1 106.7(3) . ?
N1 Si1 C7 107.8(2) . ?
N1 Si1 C8 111.2(3) . ?
C7 Si1 C8 106.6(3) . ?
N1 Si1 C9 112.3(2) . ?
C7 Si1 C9 109.6(3) . ?
C8 Si1 C9 109.1(3) . ?
N2 Si2 C14 96.4(4) . ?
N2 Si2 C13 111.3(3) . ?
C14 Si2 C13 113.7(4) . ?
N2 Si2 C15 112.0(2) . ?
C14 Si2 C15 113.8(3) . ?
C13 Si2 C15 109.2(3) . ?
N2 Si2 Zr1 39.26(17) . ?
C14 Si2 Zr1 57.7(3) . y
C13 Si2 Zr1 129.7(2) . ?
C15 Si2 Zr1 119.42(17) . ?
N3 Si3 C20 106.0(4) . ?
N3 Si3 C19 110.2(3) . ?
C20 Si3 C19 109.1(3) . ?
N3 Si3 C21 113.3(3) . ?
C20 Si3 C21 108.9(3) . ?
C19 Si3 C21 109.3(2) . ?
C2 C1 N4 118.8(6) . ?
C002 C001 C002 179.997(7) 2_675 ?
C1 C2 N1 117.1(6) . ?
C001 C002 C003 162(5) . ?
C4 C3 N4 118.0(6) . ?
C3 C4 N2 113.4(6) . ?
C6 C5 N4 117.5(6) . ?
C5 C6 N3 116.8(6) . ?
C12 C9 C11 108.7(5) . ?
C12 C9 C10 109.0(5) . ?
C11 C9 C10 107.8(5) . ?
C12 C9 Si1 110.9(4) . ?
C11 C9 Si1 110.5(4) . ?
C10 C9 Si1 109.9(3) . ?
Si2 C14 Zr1 86.2(4) . y
C17 C15 C18 108.2(5) . ?
C17 C15 C16 109.7(5) . ?
C18 C15 C16 108.3(5) . ?
C17 C15 Si2 110.3(4) . ?
C18 C15 Si2 111.0(4) . ?
C16 C15 Si2 109.3(4) . ?
C24 C21 C23 108.4(5) . ?
C24 C21 C22 109.1(5) . ?
C23 C21 C22 108.1(5) . ?
C24 C21 Si3 111.6(4) . ?
C23 C21 Si3 110.0(4) . ?
C22 C21 Si3 109.6(4) . ?

loop_
_geom_bond_atom_site_label_1
_geom_bond_atom_site_label_2
_geom_bond_distance
_geom_bond_site_symmetry_2
_geom_bond_publ_flag
Zr1 N3 2.054(5) . y
Zr1 N2 2.062(5) . y
Zr1 N1 2.077(4) . y
Zr1 N4 2.399(4) . y
Zr1 C14 2.613(11) . y
Zr1 Si2 3.0861(15) . y
N1 C2 1.467(8) . ?
N1 Si1 1.718(4) . ?
N2 C4 1.463(9) . ?
N2 Si2 1.727(5) . ?
N3 C6 1.454(10) . ?
N3 Si3 1.710(5) . ?
N4 C5 1.444(7) . ?
N4 C3 1.446(7) . ?
N4 C1 1.453(7) . ?
Si1 C7 1.870(6) . ?
Si1 C8 1.873(5) . ?
Si1 C9 1.894(5) . ?
Si2 C14 1.825(7) . y
Si2 C13 1.873(6) . ?
Si2 C15 1.901(5) . ?
Si3 C20 1.863(7) . ?
Si3 C19 1.873(5) . ?
Si3 C21 1.897(5) . ?
C1 C2 1.369(9) . ?
C001 C002 1.20(2) . ?
C001 C002 1.20(2) 2_675 ?
C002 C003 1.23(2) . ?
C3 C4 1.354(10) . ?
C5 C6 1.378(10) . ?
C9 C12 1.534(8) . ?
C9 C11 1.539(8) . ?
C9 C10 1.546(7) . ?
C15 C17 1.528(8) . ?
C15 C18 1.536(8) . ?
C15 C16 1.538(8) . ?
C21 C24 1.530(8) . ?
C21 C23 1.533(8) . ?
C21 C22 1.533(7) . ?

loop_
_geom_torsion_atom_site_label_1
_geom_torsion_atom_site_label_2
_geom_torsion_atom_site_label_3
_geom_torsion_atom_site_label_4
_geom_torsion
_geom_torsion_site_symmetry_1
_geom_torsion_publ_flag
N3 Zr1 N1 C2 65.9(7) . y
N2 Zr1 N1 C2 -64.8(7) . y
N4 Zr1 N1 C2 -1.2(6) . y
C14 Zr1 N1 C2 -141.0(6) . y
Si2 Zr1 N1 C2 -99.5(6) . y
N3 Zr1 N1 Si1 -115.7(3) . y
N2 Zr1 N1 Si1 113.5(3) . y
N4 Zr1 N1 Si1 177.2(3) . y
C14 Zr1 N1 Si1 37.3(4) . y
Si2 Zr1 N1 Si1 78.8(3) . y
N3 Zr1 N2 C4 -67.3(7) . y
N1 Zr1 N2 C4 63.2(7) . y
N4 Zr1 N2 C4 -2.5(6) . y
C14 Zr1 N2 C4 174.1(7) . y
Si2 Zr1 N2 C4 -179.3(8) . y
N3 Zr1 N2 Si2 112.0(3) . y
N1 Zr1 N2 Si2 -117.6(2) . y
N4 Zr1 N2 Si2 176.7(3) . y
C14 Zr1 N2 Si2 -6.6(2) . y
N2 Zr1 N3 C6 59.1(7) . y
N1 Zr1 N3 C6 -71.8(7) . y
N4 Zr1 N3 C6 -4.1(7) . y
C14 Zr1 N3 C6 137.3(7) . y
Si2 Zr1 N3 C6 94.2(7) . y
N2 Zr1 N3 Si3 -123.0(3) . y
N1 Zr1 N3 Si3 106.0(3) . y
N4 Zr1 N3 Si3 173.8(3) . y
C14 Zr1 N3 Si3 -44.9(4) . y
Si2 Zr1 N3 Si3 -88.0(3) . y
N3 Zr1 N4 C5 12.2(5) . y
N2 Zr1 N4 C5 -108.6(5) . y
N1 Zr1 N4 C5 130.6(5) . y
C14 Zr1 N4 C5 -113.4(6) . y
Si2 Zr1 N4 C5 -106.8(5) . y
N3 Zr1 N4 C3 133.0(5) . y
N2 Zr1 N4 C3 12.2(5) . y
N1 Zr1 N4 C3 -108.6(5) . y
C14 Zr1 N4 C3 7.4(6) . y
Si2 Zr1 N4 C3 14.0(5) . y
N3 Zr1 N4 C1 -108.5(5) . y
N2 Zr1 N4 C1 130.6(5) . y
N1 Zr1 N4 C1 9.9(5) . y
C14 Zr1 N4 C1 125.8(5) . y
Si2 Zr1 N4 C1 132.4(5) . y
C2 N1 Si1 C7 -165.2(6) . ?
Zr1 N1 Si1 C7 16.5(4) . y
C2 N1 Si1 C8 -48.7(7) . ?
Zr1 N1 Si1 C8 133.0(3) . y
C2 N1 Si1 C9 73.9(7) . ?
Zr1 N1 Si1 C9 -104.5(3) . y
C4 N2 Si2 C14 -172.0(7) . ?
Zr1 N2 Si2 C14 8.8(3) . y
C4 N2 Si2 C13 -53.5(7) . ?
Zr1 N2 Si2 C13 127.3(3) . y
C4 N2 Si2 C15 69.1(7) . ?
Zr1 N2 Si2 C15 -110.1(3) . y
C4 N2 Si2 Zr1 179.2(8) . y
N3 Zr1 Si2 N2 -84.5(3) . y
N1 Zr1 Si2 N2 79.8(3) . y
N4 Zr1 Si2 N2 -3.2(3) . y
C14 Zr1 Si2 N2 169.6(4) . y
N3 Zr1 Si2 C14 105.9(3) . y
N2 Zr1 Si2 C14 -169.6(4) . y
N1 Zr1 Si2 C14 -89.9(3) . y
N4 Zr1 Si2 C14 -172.9(3) . y
N3 Zr1 Si2 C13 -158.9(4) . y
N2 Zr1 Si2 C13 -74.4(4) . y
N1 Zr1 Si2 C13 5.4(4) . y
N4 Zr1 Si2 C13 -77.6(4) . y
C14 Zr1 Si2 C13 95.3(4) . y
N3 Zr1 Si2 C15 4.8(3) . y
N2 Zr1 Si2 C15 89.3(3) . y
N1 Zr1 Si2 C15 169.1(2) . y
N4 Zr1 Si2 C15 86.1(2) . y
C14 Zr1 Si2 C15 -101.0(3) . y
C6 N3 Si3 C20 -172.8(7) . ?
Zr1 N3 Si3 C20 9.4(4) . y
C6 N3 Si3 C19 -54.9(7) . ?
Zr1 N3 Si3 C19 127.3(3) . y
C6 N3 Si3 C21 67.9(7) . ?
Zr1 N3 Si3 C21 -109.9(3) . y
C5 N4 C1 C2 -136.2(9) . ?
C3 N4 C1 C2 99.2(10) . ?
Zr1 N4 C1 C2 -18.6(10) . y
N4 C1 C2 N1 19.5(15) . ?
Si1 N1 C2 C1 172.6(8) . ?
Zr1 N1 C2 C1 -9.0(13) . ?
C002 C001 C002 C003 -46(17) 2_675 ?
C5 N4 C3 C4 96.5(10) . ?
C1 N4 C3 C4 -138.4(9) . ?
Zr1 N4 C3 C4 -21.9(11) . y
N4 C3 C4 N2 20.8(14) . ?
Si2 N2 C4 C3 172.3(7) . ?
Zr1 N2 C4 C3 -8.5(12) . y
C3 N4 C5 C6 -138.9(10) . ?
C1 N4 C5 C6 97.4(10) . ?
Zr1 N4 C5 C6 -19.7(11) . y
N4 C5 C6 N3 18.2(15) . ?
Si3 N3 C6 C5 176.5(8) . ?
Zr1 N3 C6 C5 -5.6(13) . y
N1 Si1 C9 C12 -68.4(4) . ?
C7 Si1 C9 C12 171.8(4) . ?
C8 Si1 C9 C12 55.4(5) . ?
N1 Si1 C9 C11 171.0(4) . ?
C7 Si1 C9 C11 51.1(5) . ?
C8 Si1 C9 C11 -65.2(5) . ?
N1 Si1 C9 C10 52.2(5) . ?
C7 Si1 C9 C10 -67.7(5) . ?
C8 Si1 C9 C10 176.0(4) . ?
N2 Si2 C14 Zr1 -6.6(2) . y
C13 Si2 C14 Zr1 -123.2(3) . y
C15 Si2 C14 Zr1 110.9(3) . y
N3 Zr1 C14 Si2 -98.1(3) . y
N2 Zr1 C14 Si2 5.9(2) . y
N1 Zr1 C14 Si2 112.1(2) . y
N4 Zr1 C14 Si2 10.9(4) . y
N2 Si2 C15 C17 174.5(4) . ?
C14 Si2 C15 C17 66.4(6) . ?
C13 Si2 C15 C17 -61.8(5) . ?
Zr1 Si2 C15 C17 131.5(4) . y
N2 Si2 C15 C18 -65.6(5) . ?
C14 Si2 C15 C18 -173.6(5) . ?
C13 Si2 C15 C18 58.2(5) . ?
Zr1 Si2 C15 C18 -108.6(4) . y
N2 Si2 C15 C16 53.8(5) . ?
C14 Si2 C15 C16 -54.3(6) . ?
C13 Si2 C15 C16 177.5(4) . ?
Zr1 Si2 C15 C16 10.8(5) . y
N3 Si3 C21 C24 -66.8(5) . ?
C20 Si3 C21 C24 175.6(5) . ?
C19 Si3 C21 C24 56.5(5) . ?
N3 Si3 C21 C23 172.9(4) . ?
C20 Si3 C21 C23 55.2(6) . ?
C19 Si3 C21 C23 -63.8(5) . ?
N3 Si3 C21 C22 54.1(5) . ?
C20 Si3 C21 C22 -63.5(6) . ?
C19 Si3 C21 C22 177.4(4) . ?
